data_7155495
loop_
_publ_author_name
'Gopalaiah, Kovuru'
'Saini, Anupama'
'Chandrudu, Sankala Naga'
'Rao, Devarapalli Chenna'
'Yadav, Harsh'
'Kumar, Binay'

_publ_section_title
;
 Copper-catalyzed aerobic oxidative coupling of o-phenylenediamines with
 2-aryl/heteroarylethylamines: direct access to construct quinoxalines.
;
_journal_issue 10
_journal_name_full 'Organic &amp; biomolecular chemistry'
_journal_page_first 2259
_journal_page_last 2268
_journal_paper_doi 10.1039/c7ob00122c
_journal_volume 15
_journal_year 2017
_chemical_formula_moiety 'C14 H9 N3 O2'
_chemical_formula_sum 'C14 H9 N3 O2'
_chemical_formula_weight 251.24
_space_group_crystal_system monoclinic
_space_group_IT_number 14
_space_group_name_Hall '-P 2ybc'
_space_group_name_H-M_alt 'P 1 21/c 1'
_symmetry_space_group_name_Hall '-P 2ybc'
_symmetry_space_group_name_H-M 'P 1 21/c 1'
_atom_sites_solution_hydrogens geom
_atom_sites_solution_primary direct
_audit_creation_date 2016-11-22
_audit_creation_method
;
Olex2 1.2
(compiled 2016.09.09 svn.r3337 for OlexSys, GUI svn.r5227)
;
_audit_update_record
;
2017-02-17 deposited with the CCDC.
2017-02-17 downloaded from the CCDC.
;
_cell_angle_alpha 90.000(5)
_cell_angle_beta 79.702(6)
_cell_angle_gamma 90.000(5)
_cell_formula_units_Z 4
_cell_length_a 6.3758(4)
_cell_length_b 12.4522(7)
_cell_length_c 14.7628(10)
_cell_measurement_reflns_used 2386
_cell_measurement_temperature 298(2)
_cell_measurement_theta_max 23.9400
_cell_measurement_theta_min 3.5550
_cell_volume 1153.18(13)
_computing_molecular_graphics 'Olex2 (Dolomanov et al., 2009)'
_computing_publication_material 'Olex2 (Dolomanov et al., 2009)'
_computing_structure_refinement 'ShelXL (Sheldrick, 2015)'
_computing_structure_solution 'SIR2004 (Burla et al., 2007)'
_diffrn_ambient_temperature 298.15
_diffrn_measured_fraction_theta_full 0.999
_diffrn_measured_fraction_theta_max 0.907
_diffrn_measurement_device_type 'Xcalibur, Sapphire3'
_diffrn_radiation_type MoK\a
_diffrn_radiation_wavelength 0.71073
_diffrn_reflns_av_R_equivalents 0.0562
_diffrn_reflns_av_unetI/netI 0.0620
_diffrn_reflns_Laue_measured_fraction_full 0.999
_diffrn_reflns_Laue_measured_fraction_max 0.907
_diffrn_reflns_limit_h_max 8
_diffrn_reflns_limit_h_min -8
_diffrn_reflns_limit_k_max 16
_diffrn_reflns_limit_k_min -16
_diffrn_reflns_limit_l_max 18
_diffrn_reflns_limit_l_min -19
_diffrn_reflns_number 15229
_diffrn_reflns_point_group_measured_fraction_full 0.999
_diffrn_reflns_point_group_measured_fraction_max 0.907
_diffrn_reflns_theta_full 25.242
_diffrn_reflns_theta_max 29.272
_diffrn_reflns_theta_min 3.247
_diffrn_source 'Enhance (Mo) X-ray Source'
_exptl_absorpt_coefficient_mu 0.101
_exptl_absorpt_correction_T_max 1.00000
_exptl_absorpt_correction_T_min 0.93423
_exptl_absorpt_correction_type multi-scan
_exptl_absorpt_process_details
;
CrysAlisPro, Agilent Technologies,
Version 1.171.36.32 (release 02-08-2013 CrysAlis171 .NET)
(compiled Aug  2 2013,16:46:58)
Empirical absorption correction using spherical harmonics,
 implemented in SCALE3 ABSPACK scaling algorithm.
;
_exptl_crystal_density_diffrn 1.447
_exptl_crystal_description Block
_exptl_crystal_F_000 520
_exptl_crystal_size_max 0.02
_exptl_crystal_size_mid 0.02
_exptl_crystal_size_min 0.02
_refine_diff_density_max 0.157
_refine_diff_density_min -0.161
_refine_diff_density_rms 0.036
_refine_ls_extinction_coef 0.0055(14)
_refine_ls_extinction_expression Fc^*^=kFc[1+0.001xFc^2^\l^3^/sin(2\q)]^-1/4^
_refine_ls_extinction_method 'SHELXL-2016/6 (Sheldrick 2016)'
_refine_ls_goodness_of_fit_ref 1.045
_refine_ls_hydrogen_treatment constr
_refine_ls_matrix_type full
_refine_ls_number_parameters 173
_refine_ls_number_reflns 2853
_refine_ls_number_restraints 0
_refine_ls_restrained_S_all 1.045
_refine_ls_R_factor_all 0.1536
_refine_ls_R_factor_gt 0.0678
_refine_ls_shift/su_max 0.001
_refine_ls_shift/su_mean 0.000
_refine_ls_structure_factor_coef Fsqd
_refine_ls_weighting_details 'w=1/[\s^2^(Fo^2^)+(0.0438P)^2^+0.1330P] where P=(Fo^2^+2Fc^2^)/3'
_refine_ls_weighting_scheme calc
_refine_ls_wR_factor_gt 0.1177
_refine_ls_wR_factor_ref 0.1505
_reflns_Friedel_coverage 0.000
_reflns_number_gt 1405
_reflns_number_total 2853
_reflns_threshold_expression 'I > 2\s(I)'
_cod_data_source_file c7ob00122c2.cif
_cod_data_source_block 2-4-Nitrophenylquinoxaline
_cod_depositor_comments 'Adding full bibliography for 7155495--7155499.cif.'
_cod_database_code 7155495
_publcif_datablock.id {434d6885-0acc-4fdb-8c31-148438362a6b}

_shelx_space_group_comment
;
The symmetry employed for this shelxl refinement is uniquely defined
by the following loop, which should always be used as a source of
symmetry information in preference to the above space-group names.
They are only intended as comments.
;
_shelx_estimated_absorpt_t_max 0.998
_shelx_estimated_absorpt_t_min 0.998

loop_
_space_group_symop_operation_xyz
'x, y, z'
'-x, y+1/2, -z+1/2'
'-x, -y, -z'
'x, -y-1/2, z-1/2'

loop_
_atom_site_label
_atom_site_type_symbol
_atom_site_fract_x
_atom_site_fract_y
_atom_site_fract_z
_atom_site_U_iso_or_equiv
_atom_site_adp_type
_atom_site_occupancy
_atom_site_site_symmetry_order
_atom_site_calc_flag
_atom_site_refinement_flags_posn
O1 O 1.0814(3) 0.23752(18) -0.10178(14) 0.0882(7) Uani 1 1 d .
O2 O 0.9951(3) 0.07137(19) -0.08890(16) 0.1110(9) Uani 1 1 d .
N1 N 0.9568(3) 0.1661(2) -0.07416(14) 0.0670(7) Uani 1 1 d .
N2 N 0.0644(3) 0.37378(15) 0.11122(12) 0.0490(5) Uani 1 1 d .
N3 N -0.1811(3) 0.22869(16) 0.23247(14) 0.0631(6) Uani 1 1 d .
C1 C 0.7464(3) 0.1950(2) -0.02172(16) 0.0517(6) Uani 1 1 d .
C2 C 0.6741(4) 0.2975(2) -0.02602(16) 0.0574(7) Uani 1 1 d .
H2 H 0.757823 0.349301 -0.060662 0.069 Uiso 1 1 calc R
C3 C 0.4748(3) 0.32283(19) 0.02182(16) 0.0548(7) Uani 1 1 d .
H3 H 0.423301 0.392342 0.018763 0.066 Uiso 1 1 calc R
C4 C 0.3496(3) 0.24653(18) 0.07450(14) 0.0445(6) Uani 1 1 d .
C5 C 0.4294(4) 0.1442(2) 0.07787(17) 0.0659(8) Uani 1 1 d .
H5 H 0.347974 0.092199 0.113261 0.079 Uiso 1 1 calc R
C6 C 0.6284(4) 0.1177(2) 0.02953(18) 0.0694(8) Uani 1 1 d .
H6 H 0.681089 0.048298 0.031856 0.083 Uiso 1 1 calc R
C7 C 0.1346(3) 0.27703(18) 0.12528(15) 0.0452(6) Uani 1 1 d .
C8 C 0.0083(4) 0.2056(2) 0.18667(17) 0.0608(7) Uani 1 1 d .
H8 H 0.063569 0.137977 0.194986 0.073 Uiso 1 1 calc R
C9 C -0.1323(3) 0.40106(17) 0.15796(15) 0.0463(6) Uani 1 1 d .
C10 C -0.2160(4) 0.50295(19) 0.14410(18) 0.0650(8) Uani 1 1 d .
H10 H -0.136418 0.551419 0.103963 0.078 Uiso 1 1 calc R
C11 C -0.4137(4) 0.5307(2) 0.18942(18) 0.0676(8) Uani 1 1 d .
H11 H -0.468069 0.598305 0.180091 0.081 Uiso 1 1 calc R
C12 C -0.5358(4) 0.4589(2) 0.24971(17) 0.0612(7) Uani 1 1 d .
H12 H -0.670631 0.478996 0.279974 0.073 Uiso 1 1 calc R
C13 C -0.4597(3) 0.3602(2) 0.26455(16) 0.0565(7) Uani 1 1 d .
H13 H -0.541838 0.313207 0.305273 0.068 Uiso 1 1 calc R
C14 C -0.2561(3) 0.32851(19) 0.21834(15) 0.0458(6) Uani 1 1 d .

loop_
_atom_site_aniso_label
_atom_site_aniso_U_11
_atom_site_aniso_U_22
_atom_site_aniso_U_33
_atom_site_aniso_U_23
_atom_site_aniso_U_13
_atom_site_aniso_U_12
O1 0.0443(12) 0.1072(17) 0.1012(16) -0.0047(12) 0.0192(11) -0.0013(11)
O2 0.0872(16) 0.0924(17) 0.131(2) 0.0064(14) 0.0405(14) 0.0376(13)
N1 0.0470(15) 0.0877(18) 0.0608(15) 0.0006(13) 0.0048(11) 0.0165(13)
N2 0.0375(11) 0.0516(12) 0.0533(13) 0.0003(9) 0.0038(9) -0.0012(9)
N3 0.0476(13) 0.0657(14) 0.0685(15) 0.0169(11) 0.0094(11) 0.0036(11)
C1 0.0334(13) 0.0711(18) 0.0474(15) -0.0007(12) 0.0015(11) 0.0083(12)
C2 0.0419(14) 0.0614(17) 0.0626(17) 0.0048(13) 0.0078(12) -0.0014(12)
C3 0.0414(14) 0.0538(15) 0.0639(17) 0.0012(13) 0.0047(12) 0.0029(11)
C4 0.0353(13) 0.0534(15) 0.0433(13) 0.0003(11) -0.0030(10) 0.0015(10)
C5 0.0535(17) 0.0602(17) 0.0753(19) 0.0147(14) 0.0123(14) 0.0101(13)
C6 0.0551(17) 0.0665(18) 0.079(2) 0.0114(14) 0.0102(14) 0.0207(14)
C7 0.0383(13) 0.0515(14) 0.0444(14) 0.0017(11) -0.0032(10) -0.0006(11)
C8 0.0459(15) 0.0619(17) 0.0682(17) 0.0149(13) 0.0073(13) 0.0076(12)
C9 0.0368(13) 0.0499(14) 0.0492(15) -0.0052(11) 0.0003(11) 0.0000(11)
C10 0.0551(17) 0.0527(16) 0.0787(19) 0.0026(13) 0.0108(14) 0.0022(13)
C11 0.0567(17) 0.0559(16) 0.083(2) -0.0066(14) 0.0060(14) 0.0109(13)
C12 0.0433(15) 0.0722(18) 0.0621(17) -0.0136(14) 0.0066(12) 0.0072(14)
C13 0.0397(15) 0.0706(18) 0.0535(16) -0.0017(13) 0.0072(12) -0.0060(13)
C14 0.0357(13) 0.0565(15) 0.0429(13) -0.0027(11) -0.0007(10) -0.0040(11)

loop_
_atom_type_symbol
_atom_type_description
_atom_type_scat_dispersion_real
_atom_type_scat_dispersion_imag
_atom_type_scat_source
C C 0.0033 0.0016 'International Tables Vol C Tables 4.2.6.8 and 6.1.1.4'
H H 0.0000 0.0000 'International Tables Vol C Tables 4.2.6.8 and 6.1.1.4'
N N 0.0061 0.0033 'International Tables Vol C Tables 4.2.6.8 and 6.1.1.4'
O O 0.0106 0.0060 'International Tables Vol C Tables 4.2.6.8 and 6.1.1.4'

loop_
_geom_angle_atom_site_label_1
_geom_angle_atom_site_label_2
_geom_angle_atom_site_label_3
_geom_angle
O1 N1 O2 123.5(2)
O1 N1 C1 118.6(2)
O2 N1 C1 117.9(2)
C7 N2 C9 117.26(19)
C8 N3 C14 116.06(19)
C2 C1 N1 119.4(2)
C2 C1 C6 121.9(2)
C6 C1 N1 118.6(2)
C1 C2 H2 120.6
C1 C2 C3 118.8(2)
C3 C2 H2 120.6
C2 C3 H3 119.4
C2 C3 C4 121.1(2)
C4 C3 H3 119.4
C3 C4 C7 119.6(2)
C5 C4 C3 118.3(2)
C5 C4 C7 122.1(2)
C4 C5 H5 119.5
C4 C5 C6 121.0(2)
C6 C5 H5 119.5
C1 C6 C5 118.8(2)
C1 C6 H6 120.6
C5 C6 H6 120.6
N2 C7 C4 117.62(19)
N2 C7 C8 120.4(2)
C8 C7 C4 122.0(2)
N3 C8 C7 124.1(2)
N3 C8 H8 117.9
C7 C8 H8 117.9
N2 C9 C10 119.4(2)
N2 C9 C14 121.4(2)
C10 C9 C14 119.1(2)
C9 C10 H10 120.0
C11 C10 C9 120.0(2)
C11 C10 H10 120.0
C10 C11 H11 119.6
C10 C11 C12 120.8(2)
C12 C11 H11 119.6
C11 C12 H12 119.7
C13 C12 C11 120.6(2)
C13 C12 H12 119.7
C12 C13 H13 119.9
C12 C13 C14 120.1(2)
C14 C13 H13 119.9
N3 C14 C9 120.69(19)
N3 C14 C13 120.0(2)
C9 C14 C13 119.3(2)

loop_
_geom_bond_atom_site_label_1
_geom_bond_atom_site_label_2
_geom_bond_distance
O1 N1 1.213(3)
O2 N1 1.216(3)
N1 C1 1.469(3)
N2 C7 1.315(3)
N2 C9 1.362(3)
N3 C8 1.307(3)
N3 C14 1.361(3)
C1 C2 1.362(3)
C1 C6 1.364(3)
C2 H2 0.9300
C2 C3 1.376(3)
C3 H3 0.9300
C3 C4 1.386(3)
C4 C5 1.376(3)
C4 C7 1.489(3)
C5 H5 0.9300
C5 C6 1.380(3)
C6 H6 0.9300
C7 C8 1.413(3)
C8 H8 0.9300
C9 C10 1.406(3)
C9 C14 1.407(3)
C10 H10 0.9300
C10 C11 1.362(3)
C11 H11 0.9300
C11 C12 1.396(3)
C12 H12 0.9300
C12 C13 1.353(3)
C13 H13 0.9300
C13 C14 1.411(3)

loop_
_geom_torsion_atom_site_label_1
_geom_torsion_atom_site_label_2
_geom_torsion_atom_site_label_3
_geom_torsion_atom_site_label_4
_geom_torsion
O1 N1 C1 C2 17.5(4)
O1 N1 C1 C6 -163.0(3)
O2 N1 C1 C2 -161.3(3)
O2 N1 C1 C6 18.3(4)
N1 C1 C2 C3 178.6(2)
N1 C1 C6 C5 -179.1(2)
N2 C7 C8 N3 0.2(4)
N2 C9 C10 C11 179.1(2)
N2 C9 C14 N3 0.7(4)
N2 C9 C14 C13 -179.4(2)
C1 C2 C3 C4 0.7(4)
C2 C1 C6 C5 0.4(4)
C2 C3 C4 C5 0.0(4)
C2 C3 C4 C7 -180.0(2)
C3 C4 C5 C6 -0.5(4)
C3 C4 C7 N2 6.0(3)
C3 C4 C7 C8 -174.0(2)
C4 C5 C6 C1 0.3(4)
C4 C7 C8 N3 -179.8(2)
C5 C4 C7 N2 -173.9(2)
C5 C4 C7 C8 6.1(4)
C6 C1 C2 C3 -0.9(4)
C7 N2 C9 C10 -178.9(2)
C7 N2 C9 C14 -0.4(3)
C7 C4 C5 C6 179.4(2)
C8 N3 C14 C9 -0.4(4)
C8 N3 C14 C13 179.7(2)
C9 N2 C7 C4 -179.96(19)
C9 N2 C7 C8 0.0(3)
C9 C10 C11 C12 -0.2(4)
C10 C9 C14 N3 179.1(2)
C10 C9 C14 C13 -0.9(3)
C10 C11 C12 C13 0.2(4)
C11 C12 C13 C14 -0.6(4)
C12 C13 C14 N3 -179.1(2)
C12 C13 C14 C9 0.9(4)
C14 N3 C8 C7 0.0(4)
C14 C9 C10 C11 0.6(4)

loop_
_publcif_info_exptl_table_extra_item
sin_theta_over_lambda_max
